data_4323093
loop_
_publ_author_name
'Eduardo J. Fern\'andez'
'Jos\'e M. L\'opez-de-Luzuriaga'
'Miguel Monge'
'Elena Olmos'
'M. Concepci\'on Gimeno'
'Antonio Laguna'
'Peter G. Jones'

_publ_section_title
;
 Dithiocarbamate Ligands as Building-Blocks in the Coordination Chemistry
 of Gold
;
_journal_name_full 'Inorganic Chemistry'
_journal_page_first 5532
_journal_page_last 5536
_journal_paper_doi 10.1021/ic971600a
_journal_volume 37
_journal_year 1998
_chemical_formula_sum 'C57.25 H54.5 Au2 Cl1.5 N O4 P4 S2'
_chemical_formula_weight 1455.63
_chemical_name_systematic
;
 ?
;
_space_group_IT_number 2
_symmetry_cell_setting triclinic
_symmetry_space_group_name_Hall '-P 1'
_symmetry_space_group_name_H-M 'P -1'
_atom_sites_solution_hydrogens geom
_atom_sites_solution_primary direct
_atom_sites_solution_secondary difmap
_audit_creation_method SHELXL
_cell_angle_alpha 90.271(10)
_cell_angle_beta 94.119(6)
_cell_angle_gamma 91.028(10)
_cell_formula_units_Z 4
_cell_length_a 14.940(2)
_cell_length_b 18.489(3)
_cell_length_c 20.504(3)
_cell_measurement_reflns_used 64
_cell_measurement_temperature 173(2)
_cell_measurement_theta_max 12.5
_cell_measurement_theta_min 5
_cell_volume 5648.1(14)
_computing_cell_refinement 'Siemens XSCANS'
_computing_data_collection 'Siemens XSCANS'
_computing_data_reduction 'Siemens XSCANS'
_computing_molecular_graphics 'Siemens XP'
_computing_publication_material SHELXL-93
_computing_structure_refinement 'SHELXL-93 (Sheldrick, 1993)'
_computing_structure_solution 'SHELXS-86 (Sheldrick, 1990)'
_diffrn_ambient_temperature 173(2)
_diffrn_measurement_device 'Siemens P4'
_diffrn_measurement_method \w-scans
_diffrn_radiation_monochromator graphite
_diffrn_radiation_source 'fine-focus sealed tube'
_diffrn_radiation_type MoK\a
_diffrn_radiation_wavelength 0.71073
_diffrn_reflns_av_R_equivalents 0.0352
_diffrn_reflns_av_sigmaI/netI 0.1160
_diffrn_reflns_limit_h_max 17
_diffrn_reflns_limit_h_min -17
_diffrn_reflns_limit_k_max 21
_diffrn_reflns_limit_k_min -19
_diffrn_reflns_limit_l_max 24
_diffrn_reflns_limit_l_min -24
_diffrn_reflns_number 21361
_diffrn_reflns_theta_max 25.00
_diffrn_reflns_theta_min 3.03
_diffrn_standards_decay_% 2
_diffrn_standards_interval_count 247
_diffrn_standards_number 3
_exptl_absorpt_coefficient_mu 5.493
_exptl_absorpt_correction_T_max 1.000
_exptl_absorpt_correction_T_min 0.541
_exptl_absorpt_correction_type Psi-scans
_exptl_crystal_colour yellow
_exptl_crystal_density_diffrn 1.712
_exptl_crystal_description tablet
_exptl_crystal_F_000 2850
_exptl_crystal_size_max 0.4
_exptl_crystal_size_mid 0.4
_exptl_crystal_size_min 0.1
_refine_diff_density_max 2.220
_refine_diff_density_min -1.084
_refine_diff_density_rms 0.144
_refine_ls_extinction_method none
_refine_ls_goodness_of_fit_all 0.849
_refine_ls_goodness_of_fit_obs 1.015
_refine_ls_hydrogen_treatment 'rigid methyls, others riding'
_refine_ls_matrix_type full
_refine_ls_number_parameters 1301
_refine_ls_number_reflns 19836
_refine_ls_number_restraints 1146
_refine_ls_restrained_S_all 0.837
_refine_ls_restrained_S_obs 0.983
_refine_ls_R_factor_all 0.0901
_refine_ls_R_factor_obs 0.0438
_refine_ls_shift/esd_max 0.004
_refine_ls_shift/esd_mean 0.000
_refine_ls_structure_factor_coef Fsqd
_refine_ls_weighting_details 'w=1/[\s^2^(Fo^2^)+(0.0344P)^2^] where P=(Fo^2^+2Fc^2^)/3'
_refine_ls_weighting_scheme calc
_refine_ls_wR_factor_all 0.0866
_refine_ls_wR_factor_obs 0.0785
_reflns_number_observed 11901
_reflns_number_total 19836
_reflns_observed_criterion >2sigma(I)
_cod_data_source_file ic971600a_2.cif
_cod_data_source_block twomols(compound8)
_cod_depositor_comments
;
The following automatic conversions were performed:

'_geom_bond_publ_flag' value 'Y' changed to 'y' according to the
built-in table from CIF Core dictionary named 'cif_core.dic' version
2.4.1 from 2010-06-29 (17 times).

'_geom_angle_publ_flag' value 'Y'
changed to 'y' according to the built-in table from CIF Core
dictionary named 'cif_core.dic' version 2.4.1 from 2010-06-29 (28
times).

Automatic conversion script
Id: cif_fix_values 1673 2011-04-08 12:14:43Z adriana 

The following automatic conversions were performed:

'_refine_ls_weighting_scheme' value 'calc
w=1/[\s^2^(Fo^2^)+(0.0344P)^2^] where P=(Fo^2^+2Fc^2^)/3' was changed
to 'calc'. New tag '_refine_ls_weighting_details' was created. The
value of the new tag was set to 'w=1/[\s^2^(Fo^2^)+(0.0344P)^2^]
where P=(Fo^2^+2Fc^2^)/3'.

Automatic conversion script
Id: cif_fix_values 3143 2015-03-26 13:38:13Z robertas 
;
_cod_original_cell_volume 5648.0(14)
_cod_original_formula_sum 'C57.25 H54.50 Au2 Cl1.50 N O4 P4 S2'
_cod_database_code 4323093

loop_
_symmetry_equiv_pos_as_xyz
'x, y, z'
'-x, -y, -z'

loop_
_atom_site_aniso_label
_atom_site_aniso_U_11
_atom_site_aniso_U_22
_atom_site_aniso_U_33
_atom_site_aniso_U_23
_atom_site_aniso_U_13
_atom_site_aniso_U_12
Au1 0.0196(2) 0.0341(2) 0.0226(2) 0.0045(2) 0.00179(14) 0.0024(2)
Au2 0.0258(2) 0.0443(2) 0.0291(2) 0.0125(2) 0.0023(2) 0.0065(2)
P1 0.0201(12) 0.0343(14) 0.0277(12) 0.0038(10) 0.0026(10) 0.0029(11)
P2 0.0218(13) 0.0361(15) 0.0367(13) 0.0090(11) 0.0002(10) -0.0002(11)
P3 0.0177(12) 0.0347(14) 0.0222(11) 0.0019(10) 0.0019(9) -0.0001(10)
P4 0.0191(12) 0.045(2) 0.0265(12) 0.0110(11) 0.0022(10) -0.0027(11)
S1 0.0273(13) 0.074(2) 0.0286(13) 0.0058(13) -0.0005(10) -0.0181(13)
S2 0.0312(13) 0.044(2) 0.0327(13) 0.0037(11) 0.0085(10) -0.0089(12)
N 0.027(4) 0.029(4) 0.028(4) 0.003(3) 0.000(3) -0.008(3)
C1 0.033(5) 0.032(5) 0.032(5) 0.003(4) 0.001(4) 0.001(4)
C2 0.052(7) 0.071(8) 0.058(7) 0.030(6) 0.014(5) 0.028(6)
C3 0.018(5) 0.047(6) 0.033(5) 0.003(4) 0.004(4) -0.008(4)
C4 0.035(6) 0.065(7) 0.031(5) 0.009(5) 0.012(4) 0.012(5)
C5 0.023(4) 0.028(5) 0.039(5) 0.006(4) 0.004(4) 0.002(4)
C6 0.030(5) 0.050(6) 0.033(5) 0.003(4) -0.008(4) -0.001(5)
C7 0.053(7) 0.060(7) 0.050(6) -0.022(5) -0.003(5) -0.019(6)
C8 0.028(5) 0.049(6) 0.037(5) 0.006(4) 0.000(4) -0.016(4)
C9 0.034(6) 0.120(11) 0.054(7) 0.019(6) 0.017(5) 0.027(7)
C11 0.033(5) 0.043(5) 0.029(5) 0.005(4) -0.003(4) -0.006(4)
C12 0.028(5) 0.056(6) 0.062(7) 0.012(5) -0.005(5) -0.013(4)
C13 0.043(6) 0.087(8) 0.081(8) 0.028(7) -0.011(6) -0.034(6)
C14 0.074(6) 0.075(7) 0.071(8) 0.019(7) -0.021(7) -0.069(7)
C15 0.089(8) 0.050(7) 0.062(7) 0.007(6) -0.017(7) -0.034(6)
C16 0.057(6) 0.044(6) 0.038(5) -0.003(5) 0.000(5) -0.012(5)
C21 0.027(5) 0.029(5) 0.021(4) 0.006(3) 0.007(4) 0.006(4)
C22 0.054(6) 0.039(5) 0.039(5) -0.001(4) 0.012(5) 0.006(5)
C23 0.059(7) 0.050(5) 0.037(5) -0.003(5) 0.022(5) 0.014(6)
C24 0.044(6) 0.062(6) 0.028(5) 0.016(4) 0.008(4) 0.004(5)
C25 0.036(5) 0.043(5) 0.033(5) 0.018(4) 0.002(4) 0.000(5)
C26 0.033(5) 0.035(5) 0.026(4) -0.003(4) 0.001(4) 0.004(4)
C31 0.034(6) 0.031(5) 0.047(5) 0.010(4) -0.015(4) 0.002(4)
C32 0.068(7) 0.038(5) 0.054(6) 0.022(5) -0.015(5) -0.010(5)
C33 0.084(9) 0.050(7) 0.084(8) 0.030(5) -0.037(7) -0.038(7)
C34 0.102(11) 0.033(6) 0.106(9) 0.029(5) -0.059(8) -0.017(7)
C35 0.069(9) 0.040(6) 0.115(9) -0.020(6) -0.020(7) -0.001(6)
C36 0.055(7) 0.047(6) 0.074(7) -0.002(5) 0.000(6) -0.008(6)
C41 0.022(5) 0.029(5) 0.049(6) 0.003(4) -0.002(4) -0.001(4)
C42 0.042(6) 0.037(6) 0.180(13) -0.004(8) -0.027(8) 0.017(5)
C43 0.063(8) 0.055(7) 0.283(18) -0.033(11) -0.068(11) 0.041(7)
C44 0.041(7) 0.092(9) 0.245(16) -0.023(12) -0.070(10) 0.022(6)
C45 0.026(5) 0.061(7) 0.165(12) -0.030(9) -0.023(7) -0.003(5)
C46 0.020(5) 0.035(5) 0.111(9) -0.010(6) -0.003(5) 0.006(4)
C51 0.020(4) 0.032(5) 0.028(4) 0.010(4) 0.000(3) 0.005(4)
C52 0.019(4) 0.057(6) 0.034(5) 0.003(5) 0.006(3) -0.001(5)
C53 0.020(4) 0.070(7) 0.055(5) 0.009(6) 0.003(4) -0.012(5)
C54 0.018(4) 0.043(6) 0.056(5) -0.001(5) -0.007(4) 0.001(4)
C55 0.037(5) 0.045(6) 0.039(5) 0.002(5) -0.008(4) 0.007(5)
C56 0.030(5) 0.053(6) 0.029(4) 0.006(4) 0.000(4) 0.000(5)
C61 0.031(5) 0.043(5) 0.014(4) -0.002(4) 0.000(4) -0.001(4)
C62 0.023(5) 0.039(5) 0.038(5) 0.000(4) 0.002(4) 0.001(4)
C63 0.043(5) 0.036(5) 0.067(7) -0.004(5) 0.000(5) 0.008(5)
C64 0.058(6) 0.027(5) 0.061(7) -0.017(5) 0.005(5) 0.002(4)
C65 0.038(5) 0.047(5) 0.043(6) -0.008(5) -0.003(5) -0.007(4)
C66 0.026(5) 0.041(5) 0.034(5) -0.008(4) -0.001(4) 0.008(4)
C71 0.028(5) 0.047(6) 0.041(6) 0.025(4) -0.008(4) -0.009(5)
C72 0.031(5) 0.056(7) 0.079(8) 0.016(5) 0.002(5) -0.002(5)
C73 0.036(6) 0.072(8) 0.116(11) 0.024(6) 0.002(6) -0.012(6)
C74 0.049(6) 0.078(8) 0.068(8) 0.024(6) -0.014(6) -0.034(6)
C75 0.075(7) 0.057(7) 0.056(7) 0.011(5) -0.001(6) -0.024(6)
C76 0.043(6) 0.079(8) 0.039(6) 0.007(5) 0.006(5) -0.014(5)
C81 0.031(5) 0.053(6) 0.028(5) 0.009(4) 0.006(4) -0.001(4)
C82 0.038(6) 0.074(8) 0.044(5) 0.015(5) 0.002(5) -0.009(5)
C83 0.069(8) 0.118(10) 0.050(6) 0.039(7) 0.006(6) -0.032(7)
C84 0.070(8) 0.167(13) 0.027(5) 0.029(6) -0.009(5) -0.038(8)
C85 0.068(8) 0.134(11) 0.033(5) 0.018(6) -0.018(5) -0.039(7)
C86 0.041(6) 0.103(9) 0.028(5) 0.012(5) -0.002(4) -0.024(6)
Au1' 0.0403(2) 0.0296(2) 0.0276(2) 0.0013(2) 0.0031(2) -0.0042(2)
Au2' 0.0352(2) 0.0289(2) 0.0277(2) 0.0014(2) 0.0047(2) -0.0045(2)
P1' 0.0349(14) 0.0319(14) 0.0277(12) 0.0020(11) 0.0027(11) 0.0006(12)
P2' 0.0291(13) 0.0302(14) 0.0283(12) 0.0016(10) 0.0022(10) -0.0023(11)
P3' 0.0387(15) 0.0281(14) 0.0259(12) 0.0031(10) 0.0002(11) -0.0051(12)
P4' 0.0340(14) 0.0279(14) 0.0282(13) 0.0009(10) 0.0047(11) -0.0035(11)
S1' 0.042(2) 0.068(2) 0.0411(15) -0.0044(14) -0.0049(12) 0.0048(15)
S2' 0.0348(14) 0.0371(15) 0.0442(14) 0.0104(12) 0.0025(11) 0.0044(12)
N' 0.034(4) 0.057(5) 0.037(4) 0.003(4) 0.000(3) 0.003(4)
C1' 0.027(5) 0.025(5) 0.036(5) 0.000(4) 0.002(4) -0.002(4)
C2' 0.052(6) 0.030(6) 0.040(6) 0.001(4) 0.013(5) -0.013(5)
C3' 0.028(5) 0.038(6) 0.025(5) 0.001(4) -0.001(4) -0.008(4)
C4' 0.054(6) 0.037(6) 0.030(5) -0.001(4) 0.007(5) -0.006(5)
C5' 0.043(5) 0.036(6) 0.033(5) 0.007(4) 0.003(4) 0.007(5)
C6' 0.046(6) 0.071(8) 0.058(6) -0.014(5) -0.002(5) -0.004(6)
C7' 0.085(9) 0.145(12) 0.039(6) 0.022(7) -0.005(6) -0.007(9)
C8' 0.045(6) 0.078(8) 0.052(6) 0.014(5) 0.011(5) 0.017(6)
C9' 0.046(7) 0.109(10) 0.065(8) 0.030(7) 0.025(6) 0.014(7)
C11' 0.044(5) 0.039(6) 0.020(4) -0.007(4) -0.003(4) -0.008(5)
C12' 0.052(6) 0.042(6) 0.023(5) -0.009(4) -0.005(4) 0.011(5)
C13' 0.043(5) 0.041(6) 0.051(6) -0.006(4) -0.004(5) 0.010(5)
C14' 0.053(6) 0.044(6) 0.044(6) -0.001(5) -0.015(5) 0.018(5)
C15' 0.067(6) 0.048(6) 0.035(6) 0.010(5) -0.014(5) -0.002(6)
C16' 0.056(6) 0.039(6) 0.044(5) 0.008(4) -0.008(5) 0.000(5)
C21' 0.044(5) 0.039(6) 0.033(5) 0.001(4) 0.008(4) -0.001(5)
C22' 0.050(5) 0.043(6) 0.041(5) 0.007(4) 0.013(5) 0.005(5)
C23' 0.069(7) 0.045(7) 0.062(7) 0.006(5) 0.028(5) 0.017(6)
C24' 0.108(9) 0.052(7) 0.046(6) 0.004(5) 0.027(6) 0.008(7)
C25' 0.097(8) 0.049(7) 0.038(6) -0.005(5) -0.001(6) 0.004(7)
C26' 0.066(7) 0.056(7) 0.034(5) -0.002(5) 0.003(4) -0.009(5)
C31' 0.038(5) 0.034(5) 0.027(4) 0.003(4) 0.012(4) -0.007(4)
C32' 0.062(7) 0.044(6) 0.031(5) 0.002(4) 0.007(5) 0.006(5)
C33' 0.054(7) 0.034(6) 0.050(5) -0.006(5) 0.020(5) 0.001(5)
C34' 0.058(7) 0.025(5) 0.054(6) 0.004(4) 0.006(5) 0.009(5)
C35' 0.081(8) 0.045(7) 0.047(5) -0.005(5) -0.004(6) 0.023(6)
C36' 0.067(7) 0.029(5) 0.032(4) 0.000(4) 0.006(5) 0.008(5)
C41' 0.034(5) 0.030(5) 0.034(5) -0.001(4) 0.010(4) -0.004(4)
C42' 0.042(6) 0.032(6) 0.067(7) 0.008(5) -0.007(5) -0.002(4)
C43' 0.045(6) 0.062(8) 0.100(9) 0.009(6) -0.009(6) -0.014(6)
C44' 0.037(6) 0.061(7) 0.087(8) -0.019(6) 0.012(5) -0.013(5)
C45' 0.045(6) 0.048(7) 0.067(7) -0.013(5) 0.017(5) -0.014(5)
C46' 0.051(6) 0.042(6) 0.042(6) -0.001(4) 0.004(5) -0.009(5)
C51' 0.039(5) 0.021(5) 0.038(5) -0.002(4) -0.003(4) 0.000(4)
C52' 0.044(5) 0.043(6) 0.048(5) 0.001(5) 0.002(4) -0.008(5)
C53' 0.040(5) 0.070(8) 0.065(6) 0.001(6) 0.005(5) -0.012(6)
C54' 0.038(5) 0.049(7) 0.076(6) -0.015(6) -0.020(5) 0.000(6)
C55' 0.054(6) 0.068(8) 0.045(6) -0.013(6) -0.016(4) 0.010(6)
C56' 0.043(5) 0.039(6) 0.038(5) -0.009(5) -0.004(4) 0.011(5)
C61' 0.047(5) 0.025(5) 0.023(4) -0.001(4) -0.013(4) -0.005(4)
C62' 0.061(6) 0.036(5) 0.050(6) 0.010(5) -0.007(5) -0.016(5)
C63' 0.080(7) 0.029(5) 0.063(7) 0.011(5) -0.025(6) -0.018(5)
C64' 0.093(7) 0.027(5) 0.056(7) -0.001(5) -0.040(7) 0.001(5)
C65' 0.061(6) 0.049(6) 0.057(7) 0.003(5) -0.033(5) 0.008(5)
C66' 0.048(5) 0.041(5) 0.043(6) 0.009(5) -0.017(5) -0.003(5)
C71' 0.043(5) 0.050(6) 0.027(5) -0.010(4) -0.001(4) 0.001(5)
C72' 0.051(6) 0.068(7) 0.038(6) -0.015(5) -0.001(5) -0.010(5)
C73' 0.047(6) 0.107(10) 0.049(7) -0.022(6) 0.001(5) 0.005(6)
C74' 0.054(6) 0.104(9) 0.036(6) -0.034(5) -0.022(5) 0.018(7)
C75' 0.077(7) 0.063(7) 0.037(6) -0.005(5) -0.009(6) 0.024(6)
C76' 0.051(6) 0.047(6) 0.034(5) -0.007(4) -0.002(5) 0.006(5)
C81' 0.048(6) 0.027(5) 0.024(4) -0.003(4) 0.009(4) -0.008(4)
C82' 0.046(6) 0.053(7) 0.041(5) -0.002(5) 0.016(4) -0.008(5)
C83' 0.082(7) 0.057(7) 0.051(6) -0.019(6) 0.023(5) -0.011(6)
C84' 0.096(8) 0.067(8) 0.033(6) -0.021(5) 0.014(5) -0.032(7)
C85' 0.062(7) 0.085(9) 0.036(5) -0.004(6) -0.003(5) -0.029(6)
C86' 0.046(5) 0.054(7) 0.034(5) 0.002(5) 0.002(4) -0.016(5)
Cl1 0.0440(15) 0.051(2) 0.0313(13) 0.0051(12) 0.0054(11) 0.0004(13)
O1 0.069(5) 0.078(6) 0.059(5) -0.018(4) -0.006(4) -0.021(5)
O2 0.074(6) 0.151(9) 0.082(6) -0.055(6) 0.021(5) 0.021(6)
O3 0.233(11) 0.063(6) 0.045(5) 0.015(4) 0.038(6) -0.043(7)
O4 0.081(6) 0.098(7) 0.110(7) 0.018(6) -0.042(6) 0.012(5)
Cl2 0.053(2) 0.050(2) 0.048(2) -0.0043(13) 0.0078(13) 0.0051(14)
O5 0.135(10) 0.131(10) 0.247(14) 0.093(10) -0.009(10) -0.027(8)
O6 0.073(6) 0.090(6) 0.092(6) 0.039(5) 0.008(5) 0.022(5)
O7 0.074(7) 0.239(13) 0.084(7) 0.060(7) 0.032(5) 0.064(8)
O8 0.273(15) 0.148(10) 0.093(7) -0.074(7) -0.069(9) 0.132(10)
Cl98 0.085(6) 0.119(7) 0.120(6) -0.015(6) 0.016(5) 0.034(5)
Cl99 0.129(8) 0.145(9) 0.109(7) 0.013(6) 0.032(6) 0.071(7)

loop_
_atom_site_label
_atom_site_type_symbol
_atom_site_fract_x
_atom_site_fract_y
_atom_site_fract_z
_atom_site_U_iso_or_equiv
_atom_site_thermal_displace_type
_atom_site_occupancy
_atom_site_calc_flag
_atom_site_refinement_flags
_atom_site_disorder_group
Au1 Au 0.67505(2) 0.87920(2) 0.081664(15) 0.02537(9) Uani 1 d . .
Au2 Au 0.73518(2) 0.78050(2) 0.18468(2) 0.03295(10) Uani 1 d . .
P1 P 0.70034(14) 0.78410(12) 0.00909(10) 0.0273(5) Uani 1 d . .
P2 P 0.81127(15) 0.70440(13) 0.11927(11) 0.0316(6) Uani 1 d . .
P3 P 0.56738(14) 0.93012(12) 0.14169(10) 0.0248(5) Uani 1 d . .
P4 P 0.60717(14) 0.80411(13) 0.23997(10) 0.0303(6) Uani 1 d . .
S1 S 0.8244(2) 0.94772(15) 0.07723(11) 0.0438(7) Uani 1 d . .
S2 S 0.82362(15) 0.90288(13) 0.21876(11) 0.0358(6) Uani 1 d . .
N N 0.9599(4) 0.9685(4) 0.1642(3) 0.028(2) Uani 1 d U .
C1 C 0.8024(6) 0.7349(5) 0.0351(4) 0.032(2) Uani 1 d U .
C2 C 0.8684(7) 0.7269(6) -0.0045(5) 0.059(3) Uani 1 d U .
H2A H 0.9225(7) 0.7045(6) 0.0110(5) 0.071 Uiso 1 calc R .
H2B H 0.8614(7) 0.7435(6) -0.0483(5) 0.071 Uiso 1 calc R .
C3 C 0.5644(5) 0.8958(5) 0.2250(4) 0.033(2) Uani 1 d U .
C4 C 0.5371(6) 0.9353(5) 0.2726(4) 0.043(3) Uani 1 d U .
H4A H 0.5181(6) 0.9833(5) 0.2643(4) 0.052 Uiso 1 calc R .
H4B H 0.5363(6) 0.9159(5) 0.3153(4) 0.052 Uiso 1 calc R .
C5 C 0.8777(5) 0.9419(4) 0.1545(4) 0.030(2) Uani 1 d U .
C6 C 1.0128(6) 0.9651(5) 0.2275(4) 0.038(2) Uani 1 d U .
H6A H 1.0756(6) 0.9533(5) 0.2199(4) 0.046 Uiso 1 calc R .
H6B H 0.9882(6) 0.9260(5) 0.2542(4) 0.046 Uiso 1 calc R .
C7 C 1.0115(7) 1.0356(5) 0.2644(4) 0.055(3) Uani 1 d U .
H7A H 1.0433(32) 1.0731(9) 0.2410(15) 0.066 Uiso 1 calc R .
H7B H 1.0412(34) 1.0298(10) 0.3082(10) 0.066 Uiso 1 calc R .
H7C H 0.9493(7) 1.0500(16) 0.2682(24) 0.066 Uiso 1 calc R .
C8 C 1.0064(6) 1.0040(5) 0.1118(4) 0.038(2) Uani 1 d U .
H8A H 1.0506(6) 1.0398(5) 0.1314(4) 0.046 Uiso 1 calc R .
H8B H 0.9621(6) 1.0305(5) 0.0831(4) 0.046 Uiso 1 calc R .
C9 C 1.0537(6) 0.9517(6) 0.0713(5) 0.068(4) Uani 1 d U .
H9A H 1.0829(34) 0.9778(7) 0.0369(19) 0.082 Uiso 1 calc R .
H9B H 1.0103(9) 0.9163(20) 0.0513(24) 0.082 Uiso 1 calc R .
H9C H 1.0992(29) 0.9265(25) 0.0991(7) 0.082 Uiso 1 calc R .
C11 C 0.6106(6) 0.7148(5) 0.0002(4) 0.035(2) Uani 1 d DU .
C12 C 0.5247(6) 0.7345(5) 0.0116(4) 0.049(3) Uani 1 d DU .
H12 H 0.5133(6) 0.7824(5) 0.0251(4) 0.059 Uiso 1 calc R .
C13 C 0.4551(7) 0.6842(7) 0.0033(5) 0.072(3) Uani 1 d DU .
H13 H 0.3958(7) 0.6978(7) 0.0113(5) 0.086 Uiso 1 calc R .
C14 C 0.4709(8) 0.6155(6) -0.0163(5) 0.075(4) Uani 1 d DU .
H14 H 0.4228(8) 0.5813(6) -0.0223(5) 0.090 Uiso 1 calc R .
C15 C 0.5542(8) 0.5964(6) -0.0272(5) 0.069(3) Uani 1 d DU .
H15 H 0.5651(8) 0.5479(6) -0.0394(5) 0.082 Uiso 1 calc R .
C16 C 0.6248(7) 0.6454(5) -0.0211(4) 0.047(2) Uani 1 d DU .
H16 H 0.6830(7) 0.6314(5) -0.0315(4) 0.056 Uiso 1 calc R .
C21 C 0.7184(5) 0.8145(4) -0.0733(4) 0.025(2) Uani 1 d DU .
C22 C 0.7232(6) 0.7674(5) -0.1248(4) 0.044(2) Uani 1 d DU .
H22 H 0.7154(6) 0.7169(5) -0.1178(4) 0.052 Uiso 1 calc R .
C23 C 0.7389(6) 0.7914(5) -0.1859(4) 0.047(3) Uani 1 d DU .
H23 H 0.7405(6) 0.7579(5) -0.2211(4) 0.057 Uiso 1 calc R .
C24 C 0.7525(6) 0.8648(5) -0.1968(4) 0.044(2) Uani 1 d DU .
H24 H 0.7653(6) 0.8815(5) -0.2390(4) 0.053 Uiso 1 calc R .
C25 C 0.7471(6) 0.9132(5) -0.1456(4) 0.037(2) Uani 1 d DU .
H25 H 0.7549(6) 0.9636(5) -0.1528(4) 0.044 Uiso 1 calc R .
C26 C 0.7305(5) 0.8886(5) -0.0841(4) 0.031(2) Uani 1 d DU .
H26 H 0.7272(5) 0.9220(5) -0.0491(4) 0.038 Uiso 1 calc R .
C31 C 0.7738(6) 0.6110(5) 0.1183(4) 0.038(2) Uani 1 d DU .
C32 C 0.7325(6) 0.5841(5) 0.1698(5) 0.054(3) Uani 1 d DU .
H32 H 0.7206(6) 0.6155(5) 0.2048(5) 0.065 Uiso 1 calc R .
C33 C 0.7069(8) 0.5107(6) 0.1724(6) 0.075(4) Uani 1 d DU .
H33 H 0.6788(8) 0.4926(6) 0.2092(6) 0.090 Uiso 1 calc R .
C34 C 0.7222(8) 0.4663(6) 0.1227(6) 0.083(4) Uani 1 d DU .
H34 H 0.7056(8) 0.4166(6) 0.1249(6) 0.100 Uiso 1 calc R .
C35 C 0.7607(8) 0.4911(6) 0.0699(6) 0.076(3) Uani 1 d DU .
H35 H 0.7695(8) 0.4596(6) 0.0343(6) 0.091 Uiso 1 calc R .
C36 C 0.7884(7) 0.5656(5) 0.0677(5) 0.059(3) Uani 1 d DU .
H36 H 0.8170(7) 0.5833(5) 0.0309(5) 0.071 Uiso 1 calc R .
C41 C 0.9319(5) 0.6999(4) 0.1417(4) 0.034(2) Uani 1 d DU .
C42 C 0.9750(7) 0.6372(6) 0.1490(6) 0.088(4) Uani 1 d DU .
H42 H 0.9427(7) 0.5927(6) 0.1423(6) 0.105 Uiso 1 calc R .
C43 C 1.0666(8) 0.6368(7) 0.1663(8) 0.137(7) Uani 1 d DU .
H43 H 1.0985(8) 0.5928(7) 0.1665(8) 0.165 Uiso 1 calc R .
C44 C 1.1086(8) 0.6987(7) 0.1823(8) 0.130(6) Uani 1 d DU .
H44 H 1.1690(8) 0.6980(7) 0.2002(8) 0.156 Uiso 1 calc R .
C45 C 1.0680(7) 0.7618(6) 0.1740(7) 0.086(4) Uani 1 d DU .
H45 H 1.1009(7) 0.8057(6) 0.1820(7) 0.103 Uiso 1 calc R .
C46 C 0.9779(6) 0.7630(5) 0.1535(5) 0.056(3) Uani 1 d DU .
H46 H 0.9484(6) 0.8079(5) 0.1478(5) 0.067 Uiso 1 calc R .
C51 C 0.4553(5) 0.9160(4) 0.1024(4) 0.027(2) Uani 1 d DU .
C52 C 0.3814(5) 0.9031(5) 0.1385(4) 0.036(2) Uani 1 d DU .
H52 H 0.3887(5) 0.9005(5) 0.1848(4) 0.044 Uiso 1 calc R .
C53 C 0.2962(6) 0.8938(5) 0.1062(5) 0.049(3) Uani 1 d DU .
H53 H 0.2456(6) 0.8845(5) 0.1306(5) 0.058 Uiso 1 calc R .
C54 C 0.2859(6) 0.8981(5) 0.0394(4) 0.040(2) Uani 1 d DU .
H54 H 0.2278(6) 0.8928(5) 0.0177(4) 0.048 Uiso 1 calc R .
C55 C 0.3580(6) 0.9100(5) 0.0040(4) 0.040(2) Uani 1 d DU .
H55 H 0.3501(6) 0.9120(5) -0.0424(4) 0.049 Uiso 1 calc R .
C56 C 0.4434(5) 0.9193(5) 0.0350(4) 0.037(2) Uani 1 d DU .
H56 H 0.4935(5) 0.9278(5) 0.0099(4) 0.045 Uiso 1 calc R .
C61 C 0.5769(5) 1.0278(5) 0.1549(3) 0.030(2) Uani 1 d DU .
C62 C 0.5076(5) 1.0755(5) 0.1404(4) 0.034(2) Uani 1 d DU .
H62 H 0.4505(5) 1.0573(5) 0.1238(4) 0.040 Uiso 1 calc R .
C63 C 0.5202(6) 1.1478(5) 0.1497(5) 0.049(3) Uani 1 d DU .
H63 H 0.4721(6) 1.1797(5) 0.1391(5) 0.058 Uiso 1 calc R .
C64 C 0.6015(6) 1.1753(5) 0.1741(5) 0.049(3) Uani 1 d DU .
H64 H 0.6100(6) 1.2260(5) 0.1801(5) 0.059 Uiso 1 calc R .
C65 C 0.6709(6) 1.1293(5) 0.1901(4) 0.043(2) Uani 1 d DU .
H65 H 0.7269(6) 1.1482(5) 0.2079(4) 0.052 Uiso 1 calc R .
C66 C 0.6593(5) 1.0558(5) 0.1802(4) 0.034(2) Uani 1 d DU .
H66 H 0.7077(5) 1.0242(5) 0.1907(4) 0.040 Uiso 1 calc R .
C71 C 0.5106(6) 0.7461(5) 0.2175(4) 0.039(2) Uani 1 d DU .
C72 C 0.4272(6) 0.7624(5) 0.2399(5) 0.055(3) Uani 1 d DU .
H72 H 0.4207(6) 0.8042(5) 0.2662(5) 0.066 Uiso 1 calc R .
C73 C 0.3549(7) 0.7174(6) 0.2237(6) 0.075(3) Uani 1 d DU .
H73 H 0.2975(7) 0.7280(6) 0.2382(6) 0.090 Uiso 1 calc R .
C74 C 0.3663(7) 0.6572(6) 0.1866(5) 0.066(3) Uani 1 d DU .
H74 H 0.3158(7) 0.6264(6) 0.1759(5) 0.080 Uiso 1 calc R .
C75 C 0.4474(8) 0.6391(6) 0.1641(5) 0.063(3) Uani 1 d DU .
H75 H 0.4535(8) 0.5965(6) 0.1389(5) 0.076 Uiso 1 calc R .
C76 C 0.5205(7) 0.6858(6) 0.1798(4) 0.053(3) Uani 1 d DU .
H76 H 0.5774(7) 0.6757(6) 0.1642(4) 0.064 Uiso 1 calc R .
C81 C 0.6237(6) 0.7974(5) 0.3294(4) 0.037(2) Uani 1 d DU .
C82 C 0.5766(6) 0.7474(6) 0.3643(4) 0.052(3) Uani 1 d DU .
H82 H 0.5332(6) 0.7162(6) 0.3422(4) 0.062 Uiso 1 calc R .
C83 C 0.5929(7) 0.7430(7) 0.4317(5) 0.079(4) Uani 1 d DU .
H83 H 0.5602(7) 0.7091(7) 0.4558(5) 0.095 Uiso 1 calc R .
C84 C 0.6567(7) 0.7879(7) 0.4635(5) 0.089(4) Uani 1 d DU .
H84 H 0.6685(7) 0.7842(7) 0.5095(5) 0.107 Uiso 1 calc R .
C85 C 0.7036(7) 0.8382(7) 0.4292(5) 0.080(4) Uani 1 d DU .
H85 H 0.7463(7) 0.8699(7) 0.4516(5) 0.096 Uiso 1 calc R .
C86 C 0.6880(6) 0.8421(6) 0.3614(4) 0.058(3) Uani 1 d DU .
H86 H 0.7215(6) 0.8755(6) 0.3373(4) 0.069 Uiso 1 calc R .
Au1' Au 0.79885(2) 0.37101(2) 0.42278(2) 0.03252(10) Uani 1 d . .
Au2' Au 0.76853(2) 0.24730(2) 0.33600(2) 0.03055(10) Uani 1 d . .
P1' P 0.7780(2) 0.29476(13) 0.51132(11) 0.0314(6) Uani 1 d . .
P2' P 0.7078(2) 0.17400(12) 0.41323(11) 0.0292(6) Uani 1 d . .
P3' P 0.8995(2) 0.42678(12) 0.35800(11) 0.0310(6) Uani 1 d . .
P4' P 0.8973(2) 0.28100(13) 0.28186(11) 0.0300(6) Uani 1 d . .
S1' S 0.6260(2) 0.4045(2) 0.40894(12) 0.0507(7) Uani 1 d . .
S2' S 0.6700(2) 0.34666(13) 0.27846(11) 0.0386(6) Uani 1 d . .
N' N 0.5053(5) 0.3705(4) 0.3130(3) 0.043(2) Uani 1 d U .
C1' C 0.6975(5) 0.2209(4) 0.4915(4) 0.029(2) Uani 1 d U .
C2' C 0.6356(6) 0.2009(5) 0.5317(4) 0.040(2) Uani 1 d U .
H2'1 H 0.6322(6) 0.2252(5) 0.5724(4) 0.048 Uiso 1 calc R .
H2'2 H 0.5948(6) 0.1622(5) 0.5198(4) 0.048 Uiso 1 calc R .
C3' C 0.9099(6) 0.3805(5) 0.2802(4) 0.031(2) Uani 1 d U .
C4' C 0.9207(6) 0.4150(5) 0.2257(4) 0.040(2) Uani 1 d U .
H4'1 H 0.9234(6) 0.4663(5) 0.2255(4) 0.048 Uiso 1 calc R .
H4'2 H 0.9259(6) 0.3886(5) 0.1862(4) 0.048 Uiso 1 calc R .
C5' C 0.5927(6) 0.3730(5) 0.3323(4) 0.037(2) Uani 1 d U .
C6' C 0.4686(7) 0.3436(6) 0.2476(5) 0.059(3) Uani 1 d U .
H6'1 H 0.5067(7) 0.3045(6) 0.2324(5) 0.071 Uiso 1 calc R .
H6'2 H 0.4072(7) 0.3235(6) 0.2508(5) 0.071 Uiso 1 calc R .
C7' C 0.4663(8) 0.4034(7) 0.2004(5) 0.090(4) Uani 1 d U .
H7'1 H 0.4471(46) 0.4476(12) 0.2216(11) 0.108 Uiso 1 calc R .
H7'2 H 0.4241(37) 0.3912(18) 0.1631(17) 0.108 Uiso 1 calc R .
H7'3 H 0.5264(14) 0.4114(26) 0.1852(26) 0.108 Uiso 1 calc R .
C8' C 0.4351(7) 0.3935(6) 0.3551(5) 0.058(3) Uani 1 d U .
H8'1 H 0.3827(7) 0.4103(6) 0.3274(5) 0.070 Uiso 1 calc R .
H8'2 H 0.4582(7) 0.4346(6) 0.3829(5) 0.070 Uiso 1 calc R .
C9' C 0.4054(7) 0.3321(6) 0.3987(5) 0.072(4) Uani 1 d U .
H9'1 H 0.3801(38) 0.2921(15) 0.3714(5) 0.087 Uiso 1 calc R .
H9'2 H 0.3599(31) 0.3497(11) 0.4267(22) 0.087 Uiso 1 calc R .
H9'3 H 0.4573(10) 0.3151(24) 0.4260(22) 0.087 Uiso 1 calc R .
C11' C 0.8766(6) 0.2510(5) 0.5499(4) 0.035(2) Uani 1 d DU .
C12' C 0.9588(6) 0.2558(5) 0.5212(4) 0.039(2) Uani 1 d DU .
H12' H 0.9624(6) 0.2809(5) 0.4811(4) 0.047 Uiso 1 calc R .
C13' C 1.0347(6) 0.2244(5) 0.5504(4) 0.045(2) Uani 1 d DU .
H13' H 1.0907(6) 0.2289(5) 0.5314(4) 0.054 Uiso 1 calc R .
C14' C 1.0274(7) 0.1862(5) 0.6080(4) 0.047(3) Uani 1 d DU .
H14' H 1.0792(7) 0.1640(5) 0.6280(4) 0.057 Uiso 1 calc R .
C15' C 0.9479(7) 0.1797(5) 0.6370(4) 0.051(3) Uani 1 d DU .
H15' H 0.9447(7) 0.1538(5) 0.6767(4) 0.061 Uiso 1 calc R .
C16' C 0.8718(6) 0.2115(5) 0.6072(4) 0.047(2) Uani 1 d DU .
H16' H 0.8160(6) 0.2062(5) 0.6263(4) 0.056 Uiso 1 calc R .
C21' C 0.7330(6) 0.3454(5) 0.5785(4) 0.038(2) Uani 1 d DU .
C22' C 0.6443(6) 0.3678(5) 0.5718(4) 0.044(2) Uani 1 d DU .
H22' H 0.6069(6) 0.3547(5) 0.5340(4) 0.053 Uiso 1 calc R .
C23' C 0.6107(7) 0.4097(5) 0.6210(5) 0.057(3) Uani 1 d DU .
H23' H 0.5503(7) 0.4252(5) 0.6172(5) 0.069 Uiso 1 calc R .
C24' C 0.6671(8) 0.4284(6) 0.6757(5) 0.068(3) Uani 1 d DU .
H24' H 0.6439(8) 0.4550(6) 0.7103(5) 0.081 Uiso 1 calc R .
C25' C 0.7552(8) 0.4095(6) 0.6805(5) 0.061(3) Uani 1 d DU .
H25' H 0.7935(8) 0.4257(6) 0.7169(5) 0.074 Uiso 1 calc R .
C26' C 0.7892(7) 0.3665(5) 0.6326(4) 0.052(3) Uani 1 d DU .
H26' H 0.8500(7) 0.3518(5) 0.6367(4) 0.063 Uiso 1 calc R .
C31' C 0.7777(6) 0.0957(5) 0.4330(4) 0.033(2) Uani 1 d DU .
C32' C 0.8062(6) 0.0562(5) 0.3815(4) 0.046(3) Uani 1 d DU .
H32' H 0.7883(6) 0.0688(5) 0.3377(4) 0.055 Uiso 1 calc R .
C33' C 0.8613(6) -0.0020(5) 0.3948(5) 0.045(2) Uani 1 d DU .
H33' H 0.8810(6) -0.0296(5) 0.3595(5) 0.054 Uiso 1 calc R .
C34' C 0.8881(7) -0.0207(5) 0.4577(4) 0.045(2) Uani 1 d DU .
H34' H 0.9280(7) -0.0596(5) 0.4656(4) 0.055 Uiso 1 calc R .
C35' C 0.8571(7) 0.0169(5) 0.5095(5) 0.058(3) Uani 1 d DU .
H35' H 0.8746(7) 0.0035(5) 0.5532(5) 0.069 Uiso 1 calc R .
C36' C 0.8005(6) 0.0744(5) 0.4973(4) 0.042(2) Uani 1 d DU .
H36' H 0.7771(6) 0.0995(5) 0.5327(4) 0.051 Uiso 1 calc R .
C41' C 0.5966(6) 0.1354(4) 0.3923(4) 0.033(2) Uani 1 d DU .
C42' C 0.5384(6) 0.1712(5) 0.3492(4) 0.047(3) Uani 1 d DU .
H42' H 0.5587(6) 0.2144(5) 0.3297(4) 0.057 Uiso 1 calc R .
C43' C 0.4524(7) 0.1471(6) 0.3332(6) 0.070(3) Uani 1 d DU .
H43' H 0.4139(7) 0.1727(6) 0.3029(6) 0.084 Uiso 1 calc R .
C44' C 0.4230(7) 0.0843(5) 0.3625(5) 0.061(3) Uani 1 d DU .
H44' H 0.3628(7) 0.0678(5) 0.3533(5) 0.074 Uiso 1 calc R .
C45' C 0.4802(6) 0.0450(6) 0.4050(5) 0.053(3) Uani 1 d DU .
H45' H 0.4606(6) 0.0009(6) 0.4235(5) 0.064 Uiso 1 calc R .
C46' C 0.5658(6) 0.0715(5) 0.4195(4) 0.045(2) Uani 1 d DU .
H46' H 0.6052(6) 0.0455(5) 0.4490(4) 0.054 Uiso 1 calc R .
C51' C 1.0141(6) 0.4292(4) 0.3960(4) 0.033(2) Uani 1 d DU .
C52' C 1.0897(6) 0.4387(5) 0.3604(5) 0.046(2) Uani 1 d DU .
H52' H 1.0824(6) 0.4441(5) 0.3142(5) 0.055 Uiso 1 calc R .
C53' C 1.1750(6) 0.4402(5) 0.3915(5) 0.058(3) Uani 1 d DU .
H53' H 1.2260(6) 0.4466(5) 0.3669(5) 0.070 Uiso 1 calc R .
C54' C 1.1857(7) 0.4321(5) 0.4594(5) 0.056(3) Uani 1 d DU .
H54' H 1.2440(7) 0.4340(5) 0.4812(5) 0.067 Uiso 1 calc R .
C55' C 1.1115(7) 0.4215(6) 0.4947(5) 0.057(3) Uani 1 d DU .
H55' H 1.1194(7) 0.4137(6) 0.5405(5) 0.068 Uiso 1 calc R .
C56' C 1.0258(6) 0.4221(5) 0.4643(4) 0.040(2) Uani 1 d DU .
H56' H 0.9751(6) 0.4177(5) 0.4894(4) 0.049 Uiso 1 calc R .
C61' C 0.8749(6) 0.5204(4) 0.3380(4) 0.032(2) Uani 1 d DU .
C62' C 0.9394(7) 0.5717(5) 0.3238(4) 0.050(3) Uani 1 d DU .
H62' H 0.9993(7) 0.5572(5) 0.3195(4) 0.060 Uiso 1 calc R .
C63' C 0.9175(8) 0.6443(5) 0.3157(5) 0.059(3) Uani 1 d DU .
H63' H 0.9621(8) 0.6787(5) 0.3049(5) 0.071 Uiso 1 calc R .
C64' C 0.8316(7) 0.6660(5) 0.3234(5) 0.061(3) Uani 1 d DU .
H64' H 0.8172(7) 0.7158(5) 0.3201(5) 0.073 Uiso 1 calc R .
C65' C 0.7667(7) 0.6159(5) 0.3360(5) 0.057(3) Uani 1 d DU .
H65' H 0.7067(7) 0.6311(5) 0.3389(5) 0.069 Uiso 1 calc R .
C66' C 0.7864(6) 0.5440(5) 0.3444(4) 0.045(2) Uani 1 d DU .
H66' H 0.7407(6) 0.5103(5) 0.3545(4) 0.054 Uiso 1 calc R .
C71' C 1.0022(6) 0.2478(5) 0.3204(4) 0.040(2) Uani 1 d DU .
C72' C 1.0839(7) 0.2785(6) 0.3071(4) 0.053(3) Uani 1 d DU .
H72' H 1.0873(7) 0.3183(6) 0.2782(4) 0.063 Uiso 1 calc R .
C73' C 1.1620(7) 0.2485(7) 0.3380(5) 0.068(3) Uani 1 d DU .
H73' H 1.2190(7) 0.2685(7) 0.3295(5) 0.081 Uiso 1 calc R .
C74' C 1.1577(7) 0.1924(6) 0.3791(5) 0.066(3) Uani 1 d DU .
H74' H 1.2116(7) 0.1732(6) 0.3990(5) 0.079 Uiso 1 calc R .
C75' C 1.0755(7) 0.1621(6) 0.3930(5) 0.059(3) Uani 1 d DU .
H75' H 1.0724(7) 0.1221(6) 0.4218(5) 0.071 Uiso 1 calc R .
C76' C 0.9985(6) 0.1913(5) 0.3639(4) 0.044(2) Uani 1 d DU .
H76' H 0.9418(6) 0.1721(5) 0.3740(4) 0.053 Uiso 1 calc R .
C81' C 0.8977(6) 0.2549(4) 0.1967(4) 0.033(2) Uani 1 d DU .
C82' C 0.9688(6) 0.2206(5) 0.1709(4) 0.046(2) Uani 1 d DU .
H82' H 1.0206(6) 0.2101(5) 0.1987(4) 0.055 Uiso 1 calc R .
C83' C 0.9661(8) 0.2011(6) 0.1056(5) 0.063(3) Uani 1 d DU .
H83' H 1.0157(8) 0.1779(6) 0.0886(5) 0.075 Uiso 1 calc R .
C84' C 0.8905(7) 0.2158(6) 0.0653(5) 0.065(3) Uani 1 d DU .
H84' H 0.8881(7) 0.2025(6) 0.0204(5) 0.079 Uiso 1 calc R .
C85' C 0.8180(7) 0.2499(6) 0.0902(5) 0.062(3) Uani 1 d DU .
H85' H 0.7665(7) 0.2610(6) 0.0624(5) 0.074 Uiso 1 calc R .
C86' C 0.8217(6) 0.2671(5) 0.1554(4) 0.045(2) Uani 1 d DU .
H86' H 0.7708(6) 0.2880(5) 0.1729(4) 0.054 Uiso 1 calc R .
Cl1 Cl 0.2662(2) 0.92512(13) 0.30383(11) 0.0418(6) Uani 1 d DU .
O1 O 0.2250(5) 0.8683(4) 0.2656(3) 0.070(2) Uani 1 d DU .
O2 O 0.2048(5) 0.9571(5) 0.3427(4) 0.102(3) Uani 1 d DU .
O3 O 0.3005(7) 0.9772(4) 0.2631(3) 0.113(4) Uani 1 d DU .
O4 O 0.3354(5) 0.8977(4) 0.3453(4) 0.099(3) Uani 1 d DU .
Cl2 Cl 0.8042(2) 0.56762(15) 0.82357(12) 0.0500(7) Uani 1 d DU .
O5 O 0.7518(7) 0.5049(6) 0.8316(6) 0.172(5) Uani 1 d DU .
O6 O 0.7598(5) 0.6089(4) 0.7739(4) 0.084(3) Uani 1 d DU .
O7 O 0.8849(5) 0.5432(6) 0.8073(4) 0.130(4) Uani 1 d DU .
O8 O 0.8081(8) 0.6024(6) 0.8821(4) 0.174(6) Uani 1 d DU .
Cl98 Cl 0.0387(5) 0.5976(5) -0.0350(4) 0.107(3) Uani 0.50 d P .
Cl99 Cl 0.0105(7) 0.4705(6) 0.0304(4) 0.126(3) Uani 0.50 d P .

loop_
_atom_type_symbol
_atom_type_description
_atom_type_scat_dispersion_real
_atom_type_scat_dispersion_imag
_atom_type_scat_source
C C 0.0033 0.0016 'International Tables Vol C Tables 4.2.6.8 and 6.1.1.4'
H H 0.0000 0.0000 'International Tables Vol C Tables 4.2.6.8 and 6.1.1.4'
N N 0.0061 0.0033 'International Tables Vol C Tables 4.2.6.8 and 6.1.1.4'
O O 0.0106 0.0060 'International Tables Vol C Tables 4.2.6.8 and 6.1.1.4'
P P 0.1023 0.0942 'International Tables Vol C Tables 4.2.6.8 and 6.1.1.4'
S S 0.1246 0.1234 'International Tables Vol C Tables 4.2.6.8 and 6.1.1.4'
Cl Cl 0.1484 0.1585 'International Tables Vol C Tables 4.2.6.8 and 6.1.1.4'
Au Au -2.0133 8.8022 'International Tables Vol C Tables 4.2.6.8 and 6.1.1.4'

loop_
_geom_angle_atom_site_label_1
_geom_angle_atom_site_label_2
_geom_angle_atom_site_label_3
_geom_angle
_geom_angle_site_symmetry_1
_geom_angle_site_symmetry_3
_geom_angle_publ_flag
P3 Au1 P1 143.19(8) . . y
P3 Au1 S1 117.56(8) . . y
P1 Au1 S1 98.99(8) . . y
P3 Au1 Au2 93.99(5) . . y
P1 Au1 Au2 85.89(5) . . y
S1 Au1 Au2 96.14(6) . . y
P2 Au2 P4 149.09(8) . . y
P2 Au2 S2 114.41(8) . . y
P4 Au2 S2 96.49(8) . . y
P2 Au2 Au1 96.28(6) . . y
P4 Au2 Au1 90.28(6) . . y
S2 Au2 Au1 77.14(5) . . y
C21 P1 C1 104.6(4) . . ?
C21 P1 C11 106.0(4) . . ?
C1 P1 C11 105.3(4) . . ?
C21 P1 Au1 113.4(3) . . ?
C1 P1 Au1 111.5(3) . . ?
C11 P1 Au1 115.1(3) . . ?
C31 P2 C1 106.8(4) . . ?
C31 P2 C41 103.9(4) . . ?
C1 P2 C41 105.2(4) . . ?
C31 P2 Au2 115.2(3) . . ?
C1 P2 Au2 110.6(3) . . ?
C41 P2 Au2 114.3(3) . . ?
C51 P3 C61 104.4(4) . . ?
C51 P3 C3 106.6(4) . . ?
C61 P3 C3 102.4(4) . . ?
C51 P3 Au1 111.5(3) . . ?
C61 P3 Au1 116.2(3) . . ?
C3 P3 Au1 114.6(3) . . ?
C71 P4 C81 105.0(4) . . ?
C71 P4 C3 103.4(4) . . ?
C81 P4 C3 104.8(4) . . ?
C71 P4 Au2 115.2(3) . . ?
C81 P4 Au2 114.4(3) . . ?
C3 P4 Au2 113.0(3) . . ?
C5 S1 Au1 106.1(3) . . y
C5 S2 Au2 113.1(3) . . y
C5 N C6 123.3(7) . . ?
C5 N C8 122.1(7) . . ?
C6 N C8 114.6(6) . . ?
C2 C1 P2 122.3(7) . . ?
C2 C1 P1 121.4(7) . . ?
P2 C1 P1 116.1(5) . . ?
C4 C3 P3 122.0(7) . . ?
C4 C3 P4 121.2(7) . . ?
P3 C3 P4 116.7(5) . . ?
N C5 S1 118.4(6) . . ?
N C5 S2 120.6(6) . . ?
S1 C5 S2 121.0(5) . . ?
N C6 C7 111.7(7) . . ?
N C8 C9 112.6(8) . . ?
C12 C11 C16 118.8(9) . . ?
C12 C11 P1 118.3(7) . . ?
C16 C11 P1 122.7(7) . . ?
C11 C12 C13 119.8(10) . . ?
C14 C13 C12 120.4(11) . . ?
C15 C14 C13 119.7(11) . . ?
C14 C15 C16 121.5(11) . . ?
C15 C16 C11 119.6(10) . . ?
C22 C21 C26 118.7(8) . . ?
C22 C21 P1 122.5(6) . . ?
C26 C21 P1 118.7(6) . . ?
C23 C22 C21 121.4(9) . . ?
C22 C23 C24 120.2(9) . . ?
C25 C24 C23 119.2(8) . . ?
C26 C25 C24 120.2(8) . . ?
C25 C26 C21 120.2(8) . . ?
C32 C31 C36 118.5(9) . . ?
C32 C31 P2 119.7(7) . . ?
C36 C31 P2 121.7(7) . . ?
C31 C32 C33 121.3(10) . . ?
C34 C33 C32 119.8(11) . . ?
C35 C34 C33 120.9(12) . . ?
C34 C35 C36 119.4(11) . . ?
C31 C36 C35 120.0(10) . . ?
C42 C41 C46 119.3(9) . . ?
C42 C41 P2 122.8(7) . . ?
C46 C41 P2 117.9(6) . . ?
C41 C42 C43 120.4(10) . . ?
C44 C43 C42 118.9(11) . . ?
C43 C44 C45 121.4(11) . . ?
C44 C45 C46 119.7(10) . . ?
C41 C46 C45 119.6(9) . . ?
C56 C51 C52 119.3(7) . . ?
C56 C51 P3 119.0(6) . . ?
C52 C51 P3 121.7(6) . . ?
C51 C52 C53 119.6(8) . . ?
C54 C53 C52 120.0(8) . . ?
C55 C54 C53 120.5(8) . . ?
C54 C55 C56 120.5(8) . . ?
C51 C56 C55 120.0(8) . . ?
C62 C61 C66 118.4(8) . . ?
C62 C61 P3 124.1(6) . . ?
C66 C61 P3 117.5(6) . . ?
C63 C62 C61 120.9(8) . . ?
C62 C63 C64 120.5(9) . . ?
C63 C64 C65 119.9(9) . . ?
C64 C65 C66 120.2(8) . . ?
C65 C66 C61 120.0(8) . . ?
C76 C71 C72 120.6(9) . . ?
C76 C71 P4 119.7(7) . . ?
C72 C71 P4 119.7(8) . . ?
C73 C72 C71 119.3(10) . . ?
C74 C73 C72 119.2(11) . . ?
C73 C74 C75 123.1(11) . . ?
C74 C75 C76 117.5(11) . . ?
C71 C76 C75 120.3(10) . . ?
C82 C81 C86 120.1(8) . . ?
C82 C81 P4 121.9(7) . . ?
C86 C81 P4 118.0(6) . . ?
C81 C82 C83 120.0(9) . . ?
C84 C83 C82 119.7(10) . . ?
C83 C84 C85 120.7(10) . . ?
C84 C85 C86 119.6(10) . . ?
C81 C86 C85 119.9(9) . . ?
P3' Au1' P1' 147.08(8) . . y
P3' Au1' S1' 119.71(8) . . y
P1' Au1' S1' 92.97(8) . . y
P3' Au1' Au2' 93.96(6) . . y
P1' Au1' Au2' 88.83(6) . . y
S1' Au1' Au2' 91.33(6) . . y
P2' Au2' P4' 147.12(8) . . y
P2' Au2' S2' 119.38(8) . . y
P4' Au2' S2' 93.40(8) . . y
P2' Au2' Au1' 95.02(6) . . y
P4' Au2' Au1' 89.71(6) . . y
S2' Au2' Au1' 76.98(6) . . y
C11' P1' C1' 104.8(4) . . ?
C11' P1' C21' 103.7(4) . . ?
C1' P1' C21' 105.9(4) . . ?
C11' P1' Au1' 117.8(3) . . ?
C1' P1' Au1' 113.1(3) . . ?
C21' P1' Au1' 110.4(3) . . ?
C41' P2' C31' 104.3(4) . . ?
C41' P2' C1' 104.4(4) . . ?
C31' P2' C1' 105.4(4) . . ?
C41' P2' Au2' 117.0(3) . . ?
C31' P2' Au2' 112.0(3) . . ?
C1' P2' Au2' 112.7(3) . . ?
C61' P3' C3' 106.1(4) . . ?
C61' P3' C51' 105.0(4) . . ?
C3' P3' C51' 103.8(4) . . ?
C61' P3' Au1' 114.8(3) . . ?
C3' P3' Au1' 113.5(3) . . ?
C51' P3' Au1' 112.7(3) . . ?
C81' P4' C71' 105.3(4) . . ?
C81' P4' C3' 103.6(4) . . ?
C71' P4' C3' 105.9(4) . . ?
C81' P4' Au2' 116.5(3) . . ?
C71' P4' Au2' 114.2(3) . . ?
C3' P4' Au2' 110.2(3) . . ?
C5' S1' Au1' 103.3(3) . . y
C5' S2' Au2' 107.5(3) . . y
C5' N' C8' 122.9(8) . . ?
C5' N' C6' 124.0(8) . . ?
C8' N' C6' 113.0(7) . . ?
C2' C1' P1' 122.3(7) . . ?
C2' C1' P2' 121.3(7) . . ?
P1' C1' P2' 116.4(5) . . ?
C4' C3' P3' 122.9(7) . . ?
C4' C3' P4' 121.4(7) . . ?
P3' C3' P4' 115.6(4) . . ?
N' C5' S1' 119.4(7) . . ?
N' C5' S2' 119.3(7) . . ?
S1' C5' S2' 121.3(5) . . ?
C7' C6' N' 109.6(9) . . ?
N' C8' C9' 111.8(9) . . ?
C16' C11' C12' 118.7(9) . . ?
C16' C11' P1' 121.4(7) . . ?
C12' C11' P1' 120.0(6) . . ?
C13' C12' C11' 120.9(8) . . ?
C12' C13' C14' 118.5(9) . . ?
C15' C14' C13' 122.1(9) . . ?
C14' C15' C16' 118.9(9) . . ?
C15' C16' C11' 120.8(9) . . ?
C26' C21' C22' 120.6(9) . . ?
C26' C21' P1' 120.1(7) . . ?
C22' C21' P1' 119.0(7) . . ?
C21' C22' C23' 119.6(9) . . ?
C24' C23' C22' 119.0(10) . . ?
C25' C24' C23' 121.3(11) . . ?
C24' C25' C26' 120.4(10) . . ?
C25' C26' C21' 119.0(10) . . ?
C32' C31' C36' 120.1(9) . . ?
C32' C31' P2' 117.3(6) . . ?
C36' C31' P2' 122.5(6) . . ?
C31' C32' C33' 118.8(8) . . ?
C34' C33' C32' 121.4(9) . . ?
C33' C34' C35' 120.1(9) . . ?
C34' C35' C36' 119.4(9) . . ?
C35' C36' C31' 120.1(8) . . ?
C42' C41' C46' 117.6(8) . . ?
C42' C41' P2' 119.4(7) . . ?
C46' C41' P2' 123.0(7) . . ?
C43' C42' C41' 122.8(9) . . ?
C42' C43' C44' 118.2(10) . . ?
C43' C44' C45' 121.1(10) . . ?
C46' C45' C44' 118.3(10) . . ?
C45' C46' C41' 121.9(9) . . ?
C52' C51' C56' 119.0(8) . . ?
C52' C51' P3' 123.1(6) . . ?
C56' C51' P3' 118.0(7) . . ?
C53' C52' C51' 120.8(9) . . ?
C52' C53' C54' 119.6(9) . . ?
C55' C54' C53' 120.0(9) . . ?
C54' C55' C56' 120.8(9) . . ?
C55' C56' C51' 119.8(9) . . ?
C62' C61' C66' 118.0(9) . . ?
C62' C61' P3' 123.9(7) . . ?
C66' C61' P3' 117.7(7) . . ?
C61' C62' C63' 121.0(10) . . ?
C64' C63' C62' 119.9(10) . . ?
C65' C64' C63' 119.9(10) . . ?
C64' C65' C66' 121.5(10) . . ?
C65' C66' C61' 119.8(9) . . ?
C76' C71' C72' 120.3(9) . . ?
C76' C71' P4' 118.5(7) . . ?
C72' C71' P4' 121.2(7) . . ?
C71' C72' C73' 117.6(10) . . ?
C74' C73' C72' 121.6(11) . . ?
C73' C74' C75' 120.8(11) . . ?
C76' C75' C74' 118.3(10) . . ?
C75' C76' C71' 121.4(10) . . ?
C82' C81' C86' 117.9(8) . . ?
C82' C81' P4' 123.2(7) . . ?
C86' C81' P4' 118.8(7) . . ?
C83' C82' C81' 121.4(9) . . ?
C84' C83' C82' 119.3(10) . . ?
C83' C84' C85' 120.4(10) . . ?
C86' C85' C84' 119.1(10) . . ?
C85' C86' C81' 121.9(9) . . ?
O3 Cl1 O4 109.8(6) . . ?
O3 Cl1 O2 109.3(6) . . ?
O4 Cl1 O2 107.8(5) . . ?
O3 Cl1 O1 109.7(4) . . ?
O4 Cl1 O1 109.5(5) . . ?
O2 Cl1 O1 110.8(5) . . ?
O7 Cl2 O8 113.5(6) . . ?
O7 Cl2 O5 104.9(7) . . ?
O8 Cl2 O5 105.5(7) . . ?
O7 Cl2 O6 113.2(5) . . ?
O8 Cl2 O6 111.6(5) . . ?
O5 Cl2 O6 107.4(6) . . ?
Cl98 Cl99 Cl99 122.9(11) 2_565 2_565 ?

loop_
_geom_bond_atom_site_label_1
_geom_bond_atom_site_label_2
_geom_bond_distance
_geom_bond_site_symmetry_2
_geom_bond_publ_flag
Au1 P3 2.306(2) . y
Au1 P1 2.351(2) . y
Au1 S1 2.554(2) . y
Au1 Au2 2.9019(6) . y
Au2 P2 2.309(2) . y
Au2 P4 2.339(2) . y
Au2 S2 2.664(2) . y
P1 C21 1.819(8) . ?
P1 C1 1.837(9) . ?
P1 C11 1.837(9) . ?
P2 C31 1.805(9) . ?
P2 C1 1.815(8) . ?
P2 C41 1.831(8) . ?
P3 C51 1.818(8) . y
P3 C61 1.826(9) . ?
P3 C3 1.829(8) . ?
P4 C71 1.814(9) . ?
P4 C81 1.838(8) . ?
P4 C3 1.841(9) . ?
S1 C5 1.727(8) . y
S2 C5 1.746(8) . y
N C5 1.316(9) . ?
N C6 1.472(9) . ?
N C8 1.473(10) . ?
C1 C2 1.332(12) . ?
C3 C4 1.308(11) . ?
C6 C7 1.506(12) . ?
C8 C9 1.493(12) . ?
C11 C12 1.375(11) . ?
C11 C16 1.379(11) . ?
C12 C13 1.383(11) . ?
C13 C14 1.361(13) . ?
C14 C15 1.333(13) . ?
C15 C16 1.376(12) . ?
C21 C22 1.372(10) . ?
C21 C26 1.400(10) . ?
C22 C23 1.367(11) . ?
C23 C24 1.389(11) . ?
C24 C25 1.385(11) . ?
C25 C26 1.380(10) . ?
C31 C32 1.352(11) . ?
C31 C36 1.366(11) . ?
C32 C33 1.406(12) . ?
C33 C34 1.341(13) . ?
C34 C35 1.340(14) . ?
C35 C36 1.432(12) . ?
C41 C42 1.340(11) . ?
C41 C46 1.356(11) . ?
C42 C43 1.388(12) . ?
C43 C44 1.324(13) . ?
C44 C45 1.330(13) . ?
C45 C46 1.381(11) . ?
C51 C56 1.382(9) . ?
C51 C52 1.391(10) . ?
C52 C53 1.399(10) . ?
C53 C54 1.369(10) . ?
C54 C55 1.357(11) . ?
C55 C56 1.393(10) . ?
C61 C62 1.390(10) . ?
C61 C66 1.392(10) . ?
C62 C63 1.357(11) . ?
C63 C64 1.369(11) . ?
C64 C65 1.374(11) . ?
C65 C66 1.379(11) . ?
C71 C76 1.370(11) . ?
C71 C72 1.396(11) . ?
C72 C73 1.374(12) . ?
C73 C74 1.365(13) . ?
C74 C75 1.373(12) . ?
C75 C76 1.399(12) . ?
C81 C82 1.384(11) . ?
C81 C86 1.384(11) . ?
C82 C83 1.389(11) . ?
C83 C84 1.379(12) . ?
C84 C85 1.379(12) . ?
C85 C86 1.394(11) . ?
Au1' P3' 2.309(2) . y
Au1' P1' 2.339(2) . y
Au1' S1' 2.662(3) . y
Au1' Au2' 2.9002(6) . y
Au2' P2' 2.313(2) . y
Au2' P4' 2.365(2) . y
Au2' S2' 2.608(2) . y
P1' C11' 1.825(9) . ?
P1' C1' 1.828(8) . ?
P1' C21' 1.836(9) . ?
P2' C41' 1.818(9) . ?
P2' C31' 1.831(9) . ?
P2' C1' 1.838(8) . ?
P3' C61' 1.819(8) . ?
P3' C3' 1.825(8) . ?
P3' C51' 1.829(9) . ?
P4' C81' 1.809(8) . ?
P4' C71' 1.822(9) . ?
P4' C3' 1.846(9) . ?
S1' C5' 1.710(9) . ?
S2' C5' 1.729(9) . ?
N' C5' 1.336(10) . ?
N' C8' 1.472(11) . ?
N' C6' 1.493(11) . ?
C1' C2' 1.333(11) . ?
C3' C4' 1.308(11) . ?
C6' C7' 1.473(14) . ?
C8' C9' 1.527(13) . ?
C11' C16' 1.392(10) . ?
C11' C12' 1.401(11) . ?
C12' C13' 1.382(10) . ?
C13' C14' 1.390(11) . ?
C14' C15' 1.369(11) . ?
C15' C16' 1.392(11) . ?
C21' C26' 1.392(10) . ?
C21' C22' 1.394(11) . ?
C22' C23' 1.395(11) . ?
C23' C24' 1.392(12) . ?
C24' C25' 1.364(13) . ?
C25' C26' 1.391(12) . ?
C31' C32' 1.377(10) . ?
C31' C36' 1.397(10) . ?
C32' C33' 1.383(11) . ?
C33' C34' 1.371(11) . ?
C34' C35' 1.378(11) . ?
C35' C36' 1.384(11) . ?
C41' C42' 1.375(10) . ?
C41' C46' 1.393(11) . ?
C42' C43' 1.368(11) . ?
C43' C44' 1.389(12) . ?
C44' C45' 1.393(12) . ?
C45' C46' 1.373(11) . ?
C51' C52' 1.397(11) . ?
C51' C56' 1.406(10) . ?
C52' C53' 1.384(11) . ?
C53' C54' 1.399(11) . ?
C54' C55' 1.378(12) . ?
C55' C56' 1.384(11) . ?
C61' C62' 1.387(11) . ?
C61' C66' 1.414(11) . ?
C62' C63' 1.395(11) . ?
C63' C64' 1.371(12) . ?
C64' C65' 1.368(12) . ?
C65' C66' 1.375(11) . ?
C71' C76' 1.380(11) . ?
C71' C72' 1.383(11) . ?
C72' C73' 1.411(12) . ?
C73' C74' 1.344(13) . ?
C74' C75' 1.390(12) . ?
C75' C76' 1.377(11) . ?
C81' C82' 1.384(11) . ?
C81' C86' 1.390(10) . ?
C82' C83' 1.383(11) . ?
C83' C84' 1.382(12) . ?
C84' C85' 1.390(12) . ?
C85' C86' 1.371(11) . ?
Cl1 O3 1.391(7) . ?
Cl1 O4 1.394(6) . ?
Cl1 O2 1.395(7) . ?
Cl1 O1 1.414(6) . ?
Cl2 O7 1.358(7) . ?
Cl2 O8 1.357(7) . ?
Cl2 O5 1.406(9) . ?
Cl2 O6 1.411(6) . ?
Cl98 Cl99 1.454(12) 2_565 ?
Cl99 Cl98 1.454(12) 2_565 ?
Cl99 Cl99 1.68(2) 2_565 ?
